data_4083418
loop_
_publ_author_name
'Jian, Zhongbao'
'Wucher, Philipp'
'Mecking, Stefan'

_publ_section_title
;
 Heterocycle-Substituted Phosphinesulfonato Palladium(II) Complexes for
 Insertion Copolymerization of Methyl Acrylate
;
_journal_issue 11
_journal_name_full Organometallics
_journal_page_first 2879
_journal_paper_doi 10.1021/om500400a
_journal_volume 33
_journal_year 2014
_chemical_formula_moiety 'C19 H25 Cl Li O5 P Pd S5'
_chemical_formula_sum 'C19 H25 Cl Li O5 P Pd S5'
_chemical_formula_weight 673.45
_chemical_name_systematic
; 
 ? 
;
_space_group_IT_number 14
_symmetry_cell_setting monoclinic
_symmetry_space_group_name_Hall '-P 2ybc'
_symmetry_space_group_name_H-M 'P 1 21/c 1'
_atom_sites_solution_hydrogens geom
_atom_sites_solution_primary direct
_atom_sites_solution_secondary difmap
_audit_creation_method SHELXL-97
_cell_angle_alpha 90.00
_cell_angle_beta 116.54
_cell_angle_gamma 90.00
_cell_formula_units_Z 4
_cell_length_a 16.533
_cell_length_b 10.829
_cell_length_c 16.673
_cell_measurement_reflns_used 0
_cell_measurement_temperature 100(2)
_cell_measurement_theta_max 0.00
_cell_measurement_theta_min 0.00
_cell_volume 2670.507
_computing_cell_refinement 'STOE X-AREA'
_computing_data_collection 'STOE X-AREA'
_computing_data_reduction 'STOE X-RED32'
_computing_structure_refinement 'SHELXL-97 (Sheldrick, 1997)'
_computing_structure_solution 'SHELXS-97 (Sheldrick, 1990)'
_diffrn_ambient_temperature 100(2)
_diffrn_detector_area_resol_mean 6.67
_diffrn_measured_fraction_theta_full 0.986
_diffrn_measured_fraction_theta_max 0.986
_diffrn_measurement_device_type 'STOE IPDS 2T'
_diffrn_measurement_method 'rotation method'
_diffrn_radiation_monochromator graphite
_diffrn_radiation_source 'fine-focus sealed tube'
_diffrn_radiation_type MoK\a
_diffrn_radiation_wavelength 0.71073
_diffrn_reflns_av_R_equivalents 0.0837
_diffrn_reflns_av_sigmaI/netI 0.0409
_diffrn_reflns_limit_h_max 21
_diffrn_reflns_limit_h_min -21
_diffrn_reflns_limit_k_max 13
_diffrn_reflns_limit_k_min -13
_diffrn_reflns_limit_l_max 21
_diffrn_reflns_limit_l_min -21
_diffrn_reflns_number 39519
_diffrn_reflns_theta_full 27.23
_diffrn_reflns_theta_max 27.23
_diffrn_reflns_theta_min 2.32
_exptl_absorpt_coefficient_mu 1.274
_exptl_absorpt_correction_T_max 0.7523
_exptl_absorpt_correction_T_min 0.5214
_exptl_absorpt_correction_type integration
_exptl_absorpt_process_details 'STOE X-RED32'
_exptl_crystal_colour colorless
_exptl_crystal_density_diffrn 1.675
_exptl_crystal_density_method 'not measured'
_exptl_crystal_description neddle
_exptl_crystal_F_000 1360
_exptl_crystal_size_max 0.2
_exptl_crystal_size_mid 0.15
_exptl_crystal_size_min 0.1
_refine_diff_density_max 2.422
_refine_diff_density_min -1.431
_refine_diff_density_rms 0.133
_refine_ls_extinction_method none
_refine_ls_goodness_of_fit_ref 1.080
_refine_ls_hydrogen_treatment constr
_refine_ls_matrix_type full
_refine_ls_number_parameters 303
_refine_ls_number_reflns 5891
_refine_ls_number_restraints 0
_refine_ls_restrained_S_all 1.080
_refine_ls_R_factor_all 0.0666
_refine_ls_R_factor_gt 0.0529
_refine_ls_shift/su_max 0.000
_refine_ls_shift/su_mean 0.000
_refine_ls_structure_factor_coef Fsqd
_refine_ls_weighting_details 'calc w=1/[\s^2^(Fo^2^)+(0.0610P)^2^+11.1977P] where P=(Fo^2^+2Fc^2^)/3'
_refine_ls_weighting_scheme calc
_refine_ls_wR_factor_gt 0.1272
_refine_ls_wR_factor_ref 0.1336
_reflns_number_gt 4948
_reflns_number_total 5891
_reflns_threshold_expression >2sigma(I)
_cod_data_source_file om500400a_si_002.cif
_cod_data_source_block 1b_LiCl_dmso
_cod_depositor_comments 'Adding full bibliography for 4083417--4083420.cif.'
_cod_original_cell_volume 2670.5
_cod_original_sg_symbol_H-M 'P 21/c'
_cod_database_code 4083418

loop_
_symmetry_equiv_pos_as_xyz
'x, y, z'
'-x, y+1/2, -z+1/2'
'-x, -y, -z'
'x, -y-1/2, z-1/2'

loop_
_atom_site_label
_atom_site_type_symbol
_atom_site_fract_x
_atom_site_fract_y
_atom_site_fract_z
_atom_site_U_iso_or_equiv
_atom_site_adp_type
_atom_site_occupancy
_atom_site_symmetry_multiplicity
_atom_site_calc_flag
_atom_site_refinement_flags
C1 C -0.2541(4) 0.3726(5) -0.0152(3) 0.0237(10) Uani 1 1 d .
C2 C -0.3444(3) 0.3352(4) -0.0677(3) 0.0193(9) Uani 1 1 d .
C3 C -0.4133(4) 0.4208(5) -0.0851(3) 0.0246(10) Uani 1 1 d .
H3A H -0.4746 0.3969 -0.1193 0.029 Uiso 1 1 calc R
C4 C -0.3929(4) 0.5414(5) -0.0526(4) 0.0318(12) Uani 1 1 d .
H4A H -0.4404 0.5986 -0.0638 0.038 Uiso 1 1 calc R
C5 C -0.3036(4) 0.5781(5) -0.0042(4) 0.0339(12) Uani 1 1 d .
H5A H -0.2899 0.6609 0.0163 0.041 Uiso 1 1 calc R
C6 C -0.2345(4) 0.4940(5) 0.0142(4) 0.0291(11) Uani 1 1 d .
H6A H -0.1734 0.5193 0.0472 0.035 Uiso 1 1 calc R
C7 C -0.3634(3) 0.1899(4) -0.2162(3) 0.0198(9) Uani 1 1 d .
C8 C -0.3807(3) 0.3026(4) -0.2732(3) 0.0141(8) Uani 1 1 d .
H8A H -0.3980 0.3821 -0.2623 0.017 Uiso 1 1 calc R
C9 C -0.3654(4) 0.2650(6) -0.3485(4) 0.0372(13) Uani 1 1 d .
H9A H -0.3724 0.3205 -0.3953 0.045 Uiso 1 1 calc R
C10 C -0.3408(4) 0.1471(6) -0.3482(4) 0.0392(14) Uani 1 1 d .
H10A H -0.3286 0.1124 -0.3940 0.047 Uiso 1 1 calc R
C11 C -0.4921(3) 0.1643(4) -0.1506(3) 0.0205(9) Uani 1 1 d .
C12 C -0.5593(3) 0.1643(5) -0.2389(3) 0.0216(9) Uani 1 1 d .
H12A H -0.5488 0.1772 -0.2897 0.026 Uiso 1 1 calc R
C13 C -0.6458(4) 0.1427(5) -0.2429(4) 0.0325(12) Uani 1 1 d .
H13A H -0.6999 0.1384 -0.2975 0.039 Uiso 1 1 calc R
C14 C -0.6435(4) 0.1287(5) -0.1609(4) 0.0334(12) Uani 1 1 d .
H14A H -0.6956 0.1153 -0.1518 0.040 Uiso 1 1 calc R
C15 C -0.3747(4) -0.0941(5) -0.0969(3) 0.0257(10) Uani 1 1 d .
H15A H -0.4073 -0.1276 -0.0650 0.031 Uiso 1 1 calc R
H15B H -0.3423 -0.1609 -0.1098 0.031 Uiso 1 1 calc R
H15C H -0.4178 -0.0562 -0.1532 0.031 Uiso 1 1 calc R
C16 C 0.0836(5) 0.0808(6) 0.0693(4) 0.0409(14) Uani 1 1 d .
H16A H 0.0226 0.0944 0.0635 0.049 Uiso 1 1 calc R
H16B H 0.1024 -0.0042 0.0888 0.049 Uiso 1 1 calc R
H16C H 0.0835 0.0948 0.0112 0.049 Uiso 1 1 calc R
C17 C 0.1321(7) 0.1504(7) 0.2378(5) 0.058(2) Uani 1 1 d .
H17A H 0.1473 0.0642 0.2563 0.070 Uiso 1 1 calc R
H17B H 0.0673 0.1636 0.2178 0.070 Uiso 1 1 calc R
H17C H 0.1667 0.2049 0.2887 0.070 Uiso 1 1 calc R
C18 C -0.1646(4) 0.4202(6) -0.2291(4) 0.0368(13) Uani 1 1 d .
H18A H -0.1914 0.3681 -0.1991 0.044 Uiso 1 1 calc R
H18B H -0.1889 0.3962 -0.2923 0.044 Uiso 1 1 calc R
H18C H -0.1794 0.5069 -0.2250 0.044 Uiso 1 1 calc R
C19 C -0.0443(4) 0.2383(5) -0.1823(5) 0.0374(13) Uani 1 1 d .
H19C H 0.0181 0.2087 -0.1492 0.045 Uiso 1 1 calc R
H19B H -0.0685 0.2125 -0.2451 0.045 Uiso 1 1 calc R
H19A H -0.0814 0.2032 -0.1557 0.045 Uiso 1 1 calc R
O1 O -0.1845(2) 0.1688(3) 0.0674(2) 0.0263(8) Uani 1 1 d .
O2 O -0.1622(2) 0.2205(4) -0.0640(3) 0.0281(8) Uani 1 1 d .
O3 O -0.0818(2) 0.3311(4) 0.0768(3) 0.0314(8) Uani 1 1 d .
O4 O 0.1227(3) 0.3105(4) 0.1182(4) 0.0499(12) Uani 1 1 d .
O5 O -0.0173(3) 0.4324(3) -0.0775(3) 0.0309(8) Uani 1 1 d .
P1 P -0.37188(8) 0.17786(11) -0.11228(8) 0.0177(2) Uani 1 1 d .
Pd1 Pd -0.28532(2) 0.03456(3) -0.01963(2) 0.01806(11) Uani 1 1 d .
S1 S -0.16310(8) 0.26525(11) 0.01744(8) 0.0233(3) Uani 1 1 d .
S2 S -0.33333(12) 0.06653(15) -0.25935(11) 0.0399(4) Uani 1 1 d .
S3 S -0.53665(9) 0.13802(14) -0.07651(9) 0.0322(3) Uani 1 1 d .
S4 S 0.15927(11) 0.18405(15) 0.14878(12) 0.0441(4) Uani 1 1 d .
S5 S -0.04596(10) 0.40118(14) -0.17647(10) 0.0342(3) Uani 1 1 d .
Cl1 Cl -0.19268(8) -0.12328(12) 0.07585(9) 0.0295(3) Uani 1 1 d .
Li1 Li 0.0110(6) 0.3910(8) 0.0452(6) 0.0291(19) Uani 1 1 d .

loop_
_atom_site_aniso_label
_atom_site_aniso_U_11
_atom_site_aniso_U_22
_atom_site_aniso_U_33
_atom_site_aniso_U_23
_atom_site_aniso_U_13
_atom_site_aniso_U_12
C1 0.031(2) 0.024(2) 0.019(2) 0.0017(19) 0.014(2) -0.005(2)
C2 0.027(2) 0.018(2) 0.017(2) 0.0008(17) 0.0132(19) -0.0035(18)
C3 0.034(3) 0.022(2) 0.020(2) 0.0045(19) 0.015(2) 0.004(2)
C4 0.045(3) 0.026(3) 0.025(3) 0.004(2) 0.017(2) 0.009(2)
C5 0.054(4) 0.022(2) 0.026(3) 0.001(2) 0.018(3) -0.004(2)
C6 0.036(3) 0.023(2) 0.025(3) -0.001(2) 0.011(2) -0.009(2)
C7 0.023(2) 0.020(2) 0.019(2) 0.0000(18) 0.0108(19) -0.0002(18)
C8 0.0137(18) 0.026(2) 0.0065(18) -0.0004(16) 0.0077(15) 0.0006(16)
C9 0.043(3) 0.044(3) 0.024(3) 0.006(2) 0.014(2) -0.009(3)
C10 0.047(3) 0.052(4) 0.029(3) -0.009(3) 0.025(3) -0.006(3)
C11 0.021(2) 0.022(2) 0.021(2) 0.0020(18) 0.0109(19) 0.0004(18)
C12 0.018(2) 0.025(2) 0.022(2) 0.0011(19) 0.0088(18) -0.0012(18)
C13 0.021(2) 0.037(3) 0.033(3) 0.002(2) 0.005(2) 0.001(2)
C14 0.024(3) 0.038(3) 0.038(3) 0.001(2) 0.014(2) -0.002(2)
C15 0.032(3) 0.018(2) 0.025(3) -0.0057(19) 0.010(2) -0.003(2)
C16 0.046(4) 0.033(3) 0.039(3) -0.001(3) 0.016(3) -0.004(3)
C17 0.106(7) 0.037(3) 0.049(4) -0.003(3) 0.050(5) 0.000(4)
C18 0.035(3) 0.036(3) 0.031(3) -0.001(2) 0.007(2) 0.006(2)
C19 0.046(3) 0.021(3) 0.044(4) -0.002(2) 0.019(3) 0.002(2)
O1 0.0271(18) 0.0253(18) 0.0227(18) 0.0045(14) 0.0077(15) -0.0038(14)
O2 0.0264(18) 0.0324(19) 0.0280(19) 0.0001(15) 0.0143(16) -0.0024(15)
O3 0.0233(18) 0.033(2) 0.031(2) -0.0018(16) 0.0057(16) -0.0116(15)
O4 0.042(2) 0.028(2) 0.058(3) -0.004(2) 0.003(2) 0.0075(19)
O5 0.033(2) 0.0251(18) 0.028(2) 0.0013(15) 0.0077(16) -0.0035(15)
P1 0.0200(6) 0.0180(5) 0.0153(5) 0.0000(4) 0.0081(5) -0.0007(4)
Pd1 0.01886(18) 0.01714(17) 0.01852(18) 0.00167(13) 0.00866(13) -0.00073(13)
S1 0.0217(5) 0.0237(6) 0.0233(6) 0.0011(5) 0.0089(5) -0.0058(5)
S2 0.0510(9) 0.0407(8) 0.0337(8) -0.0012(6) 0.0240(7) 0.0066(7)
S3 0.0268(6) 0.0469(8) 0.0256(7) 0.0035(6) 0.0141(5) -0.0039(6)
S4 0.0418(8) 0.0355(8) 0.0493(10) 0.0001(7) 0.0153(7) 0.0014(7)
S5 0.0337(7) 0.0337(7) 0.0366(8) 0.0006(6) 0.0171(6) -0.0009(6)
Cl1 0.0267(6) 0.0259(6) 0.0346(7) 0.0107(5) 0.0124(5) 0.0052(5)
Li1 0.033(5) 0.020(4) 0.032(5) 0.005(3) 0.012(4) -0.003(3)

loop_
_atom_type_symbol
_atom_type_description
_atom_type_scat_dispersion_real
_atom_type_scat_dispersion_imag
_atom_type_scat_source
C C 0.0033 0.0016 'International Tables Vol C Tables 4.2.6.8 and 6.1.1.4'
H H 0.0000 0.0000 'International Tables Vol C Tables 4.2.6.8 and 6.1.1.4'
O O 0.0106 0.0060 'International Tables Vol C Tables 4.2.6.8 and 6.1.1.4'
P P 0.1023 0.0942 'International Tables Vol C Tables 4.2.6.8 and 6.1.1.4'
Pd Pd -0.9988 1.0072 'International Tables Vol C Tables 4.2.6.8 and 6.1.1.4'
S S 0.1246 0.1234 'International Tables Vol C Tables 4.2.6.8 and 6.1.1.4'
Cl Cl 0.1484 0.1585 'International Tables Vol C Tables 4.2.6.8 and 6.1.1.4'
Li Li -0.0003 0.0001 'International Tables Vol C Tables 4.2.6.8 and 6.1.1.4'

loop_
_geom_angle_atom_site_label_1
_geom_angle_atom_site_label_2
_geom_angle_atom_site_label_3
_geom_angle
_geom_angle_site_symmetry_1
_geom_angle_site_symmetry_3
C6 C1 C2 120.4(5) . .
C6 C1 S1 118.5(4) . .
C2 C1 S1 121.1(4) . .
C3 C2 C1 118.5(4) . .
C3 C2 P1 120.1(4) . .
C1 C2 P1 121.4(4) . .
C2 C3 C4 120.5(5) . .
C5 C4 C3 120.2(5) . .
C6 C5 C4 119.9(5) . .
C5 C6 C1 120.3(5) . .
C8 C7 S2 112.5(3) . .
C8 C7 P1 126.5(3) . .
S2 C7 P1 121.0(3) . .
C9 C8 C7 105.3(4) . .
C10 C9 C8 115.8(5) . .
C9 C10 S2 113.7(4) . .
C12 C11 S3 111.3(4) . .
C12 C11 P1 127.4(4) . .
S3 C11 P1 121.1(3) . .
C11 C12 C13 111.2(4) . .
C14 C13 C12 113.3(5) . .
C13 C14 S3 112.2(4) . .
S1 O1 Pd1 113.5(2) . .
S1 O3 Li1 125.6(4) . .
S4 O4 Li1 140.0(4) . .
S5 O5 Li1 153.7(3) . .
S5 O5 Li1 117.3(3) . 3_565
Li1 O5 Li1 88.7(4) . 3_565
C11 P1 C7 102.2(2) . .
C11 P1 C2 104.7(2) . .
C7 P1 C2 102.2(2) . .
C11 P1 Pd1 117.30(16) . .
C7 P1 Pd1 114.75(16) . .
C2 P1 Pd1 113.84(16) . .
C15 Pd1 O1 177.78(18) . .
C15 Pd1 P1 88.73(15) . .
O1 Pd1 P1 93.47(10) . .
C15 Pd1 Cl1 89.99(15) . .
O1 Pd1 Cl1 87.80(10) . .
P1 Pd1 Cl1 178.12(5) . .
O2 S1 O3 114.2(2) . .
O2 S1 O1 113.5(2) . .
O3 S1 O1 110.2(2) . .
O2 S1 C1 107.0(2) . .
O3 S1 C1 106.6(2) . .
O1 S1 C1 104.6(2) . .
O2 S1 Li1 83.5(2) . .
O3 S1 Li1 31.4(2) . .
O1 S1 Li1 133.2(2) . .
C1 S1 Li1 111.6(2) . .
C10 S2 C7 92.6(3) . .
C14 S3 C11 92.0(3) . .
O4 S4 C16 106.4(3) . .
O4 S4 C17 105.1(4) . .
C16 S4 C17 98.0(4) . .
O5 S5 C18 104.4(3) . .
O5 S5 C19 105.9(3) . .
C18 S5 C19 97.5(3) . .
O5 S5 Li1 35.7(2) . 3_565
C18 S5 Li1 94.8(3) . 3_565
C19 S5 Li1 141.6(3) . 3_565
O4 Li1 O5 119.2(5) . .
O4 Li1 O3 109.4(5) . .
O5 Li1 O3 121.1(5) . .
O4 Li1 O5 110.5(5) . 3_565
O5 Li1 O5 91.3(4) . 3_565
O3 Li1 O5 101.6(5) . 3_565
O4 Li1 Li1 126.7(6) . 3_565
O5 Li1 Li1 46.2(3) . 3_565
O3 Li1 Li1 120.7(6) . 3_565
O5 Li1 Li1 45.0(3) 3_565 3_565
O4 Li1 S5 93.5(4) . 3_565
O5 Li1 S5 118.2(4) . 3_565
O3 Li1 S5 88.3(4) . 3_565
O5 Li1 S5 26.99(18) 3_565 3_565
Li1 Li1 S5 72.0(4) 3_565 3_565
O4 Li1 S1 118.4(4) . .
O5 Li1 S1 100.2(4) . .
O3 Li1 S1 22.95(17) . .
O5 Li1 S1 114.1(4) 3_565 .
Li1 Li1 S1 114.8(5) 3_565 .
S5 Li1 S1 107.9(3) 3_565 .

loop_
_geom_bond_atom_site_label_1
_geom_bond_atom_site_label_2
_geom_bond_distance
_geom_bond_site_symmetry_2
C1 C6 1.390(7) .
C1 C2 1.411(7) .
C1 S1 1.784(5) .
C2 C3 1.395(7) .
C2 P1 1.833(5) .
C3 C4 1.396(7) .
C4 C5 1.387(9) .
C5 C6 1.384(8) .
C7 C8 1.494(6) .
C7 S2 1.694(5) .
C7 P1 1.804(5) .
C8 C9 1.446(7) .
C9 C10 1.340(9) .
C10 S2 1.675(6) .
C11 C12 1.392(7) .
C11 S3 1.721(5) .
C11 P1 1.802(5) .
C12 C13 1.421(7) .
C13 C14 1.359(8) .
C14 S3 1.700(6) .
C15 Pd1 2.020(5) .
C16 S4 1.758(6) .
C17 S4 1.770(7) .
C18 S5 1.768(6) .
C19 S5 1.768(6) .
O1 S1 1.474(4) .
O1 Pd1 2.199(4) .
O2 S1 1.448(4) .
O3 S1 1.452(4) .
O3 Li1 1.942(10) .
O4 S4 1.492(5) .
O4 Li1 1.908(10) .
O5 S5 1.537(4) .
O5 Li1 1.937(10) .
O5 Li1 1.977(10) 3_565
P1 Pd1 2.2061(12) .
Pd1 Cl1 2.3713(12) .
S1 Li1 3.027(9) .
S5 Li1 3.010(9) 3_565
Li1 O5 1.977(10) 3_565
Li1 Li1 2.737(17) 3_565
Li1 S5 3.010(9) 3_565

loop_
_geom_torsion_atom_site_label_1
_geom_torsion_atom_site_label_2
_geom_torsion_atom_site_label_3
_geom_torsion_atom_site_label_4
_geom_torsion
_geom_torsion_site_symmetry_1
_geom_torsion_site_symmetry_4
C6 C1 C2 C3 -3.4(7) . .
S1 C1 C2 C3 174.9(4) . .
C6 C1 C2 P1 176.8(4) . .
S1 C1 C2 P1 -4.9(6) . .
C1 C2 C3 C4 1.3(7) . .
P1 C2 C3 C4 -179.0(4) . .
C2 C3 C4 C5 1.3(8) . .
C3 C4 C5 C6 -1.9(8) . .
C4 C5 C6 C1 -0.3(8) . .
C2 C1 C6 C5 2.9(8) . .
S1 C1 C6 C5 -175.4(4) . .
S2 C7 C8 C9 0.3(5) . .
P1 C7 C8 C9 -179.8(4) . .
C7 C8 C9 C10 -0.4(7) . .
C8 C9 C10 S2 0.3(7) . .
S3 C11 C12 C13 0.0(6) . .
P1 C11 C12 C13 175.7(4) . .
C11 C12 C13 C14 0.8(7) . .
C12 C13 C14 S3 -1.3(7) . .
C12 C11 P1 C7 -0.4(5) . .
S3 C11 P1 C7 174.9(3) . .
C12 C11 P1 C2 105.8(5) . .
S3 C11 P1 C2 -78.8(3) . .
C12 C11 P1 Pd1 -126.9(4) . .
S3 C11 P1 Pd1 48.5(3) . .
C8 C7 P1 C11 78.8(4) . .
S2 C7 P1 C11 -101.2(3) . .
C8 C7 P1 C2 -29.4(4) . .
S2 C7 P1 C2 150.6(3) . .
C8 C7 P1 Pd1 -153.1(3) . .
S2 C7 P1 Pd1 26.9(3) . .
C3 C2 P1 C11 -12.7(4) . .
C1 C2 P1 C11 167.1(4) . .
C3 C2 P1 C7 93.6(4) . .
C1 C2 P1 C7 -86.6(4) . .
C3 C2 P1 Pd1 -142.1(3) . .
C1 C2 P1 Pd1 37.7(4) . .
S1 O1 Pd1 C15 130(5) . .
S1 O1 Pd1 P1 -42.6(2) . .
S1 O1 Pd1 Cl1 136.0(2) . .
C11 P1 Pd1 C15 43.1(2) . .
C7 P1 Pd1 C15 -77.0(2) . .
C2 P1 Pd1 C15 165.8(2) . .
C11 P1 Pd1 O1 -137.2(2) . .
C7 P1 Pd1 O1 102.7(2) . .
C2 P1 Pd1 O1 -14.51(19) . .
C11 P1 Pd1 Cl1 90.3(14) . .
C7 P1 Pd1 Cl1 -29.8(15) . .
C2 P1 Pd1 Cl1 -147.0(14) . .
Li1 O3 S1 O2 13.5(5) . .
Li1 O3 S1 O1 142.6(4) . .
Li1 O3 S1 C1 -104.4(4) . .
Pd1 O1 S1 O2 -36.5(3) . .
Pd1 O1 S1 O3 -166.0(2) . .
Pd1 O1 S1 C1 79.7(3) . .
Pd1 O1 S1 Li1 -140.3(3) . .
C6 C1 S1 O2 -119.2(4) . .
C2 C1 S1 O2 62.5(4) . .
C6 C1 S1 O3 3.4(5) . .
C2 C1 S1 O3 -174.9(4) . .
C6 C1 S1 O1 120.2(4) . .
C2 C1 S1 O1 -58.1(4) . .
C6 C1 S1 Li1 -29.5(5) . .
C2 C1 S1 Li1 152.2(4) . .
C9 C10 S2 C7 -0.1(5) . .
C8 C7 S2 C10 -0.1(4) . .
P1 C7 S2 C10 179.9(3) . .
C13 C14 S3 C11 1.1(5) . .
C12 C11 S3 C14 -0.6(4) . .
P1 C11 S3 C14 -176.6(3) . .
Li1 O4 S4 C16 23.2(8) . .
Li1 O4 S4 C17 -80.1(8) . .
Li1 O5 S5 C18 92.7(9) . .
Li1 O5 S5 C18 -77.9(4) 3_565 .
Li1 O5 S5 C19 -9.6(9) . .
Li1 O5 S5 C19 179.8(4) 3_565 .
Li1 O5 S5 Li1 170.6(9) . 3_565
S4 O4 Li1 O5 -97.2(8) . .
S4 O4 Li1 O3 48.1(9) . .
S4 O4 Li1 O5 159.1(5) . 3_565
S4 O4 Li1 Li1 -152.3(6) . 3_565
S4 O4 Li1 S5 137.6(6) . 3_565
S4 O4 Li1 S1 25.0(9) . .
S5 O5 Li1 O4 73.9(10) . .
Li1 O5 Li1 O4 -114.4(6) 3_565 .
S5 O5 Li1 O3 -67.3(11) . .
Li1 O5 Li1 O3 104.4(6) 3_565 .
S5 O5 Li1 O5 -171.7(8) . 3_565
Li1 O5 Li1 O5 0.0 3_565 3_565
S5 O5 Li1 Li1 -171.7(8) . 3_565
S5 O5 Li1 S5 -173.8(6) . 3_565
Li1 O5 Li1 S5 -2.14(19) 3_565 3_565
S5 O5 Li1 S1 -56.9(9) . .
Li1 O5 Li1 S1 114.7(4) 3_565 .
S1 O3 Li1 O4 -117.6(5) . .
S1 O3 Li1 O5 27.0(7) . .
S1 O3 Li1 O5 125.6(4) . 3_565
S1 O3 Li1 Li1 81.4(7) . 3_565
S1 O3 Li1 S5 149.3(3) . 3_565
O2 S1 Li1 O4 -95.7(5) . .
O3 S1 Li1 O4 71.9(6) . .
O1 S1 Li1 O4 20.6(7) . .
C1 S1 Li1 O4 158.6(4) . .
O2 S1 Li1 O5 35.7(3) . .
O3 S1 Li1 O5 -156.7(6) . .
O1 S1 Li1 O5 151.9(3) . .
C1 S1 Li1 O5 -70.1(4) . .
O2 S1 Li1 O3 -167.6(5) . .
O1 S1 Li1 O3 -51.3(5) . .
C1 S1 Li1 O3 86.7(5) . .
O2 S1 Li1 O5 131.7(4) . 3_565
O3 S1 Li1 O5 -60.7(5) . 3_565
O1 S1 Li1 O5 -112.0(4) . 3_565
C1 S1 Li1 O5 26.0(5) . 3_565
O2 S1 Li1 Li1 82.0(6) . 3_565
O3 S1 Li1 Li1 -110.4(7) . 3_565
O1 S1 Li1 Li1 -161.8(4) . 3_565
C1 S1 Li1 Li1 -23.8(6) . 3_565
O2 S1 Li1 S5 159.9(3) . 3_565
O3 S1 Li1 S5 -32.5(4) . 3_565
O1 S1 Li1 S5 -83.8(4) . 3_565
C1 S1 Li1 S5 54.2(3) . 3_565
